data_7130999
loop_
_publ_author_name
'\<Cern\'a, Michaela'
'Seed, John A.'
'Garrido Fernandez, Sara'
'Janicke, Michael T.'
'Scott, Brian L.'
'Whitehead, George F. S.'
'Gaunt, Andrew J.'
'Goodwin, Conrad A. P.'

_publ_section_title
;
 Isostructural \s-hydrocarbyl phospholide complexes of uranium, neptunium,
 and plutonium
;
_journal_name_full 'Chemical Communications'
_journal_paper_doi 10.1039/D2CC04803E
_journal_year 2022
_chemical_formula_moiety 'C30 H38 K P2 Pu, C6 H6'
_chemical_formula_sum 'C36 H44 K P2 Pu'
_chemical_formula_weight 819.75
_space_group_crystal_system orthorhombic
_space_group_IT_number 62
_space_group_name_Hall '-P 2ac 2n'
_space_group_name_H-M_alt 'P n m a'
_atom_sites_solution_hydrogens geom
_atom_sites_solution_primary dual
_audit_creation_date 2022-07-25
_audit_creation_method
;
Olex2 1.5
(compiled 2022.04.07 svn.rca3783a0 for OlexSys, GUI svn.r6498)
;
_audit_update_record
;
2022-07-28 deposited with the CCDC.	2022-10-28 downloaded from the CCDC.
;
_cell_angle_alpha 90
_cell_angle_beta 90
_cell_angle_gamma 90
_cell_formula_units_Z 4
_cell_length_a 23.3784(7)
_cell_length_b 15.1956(6)
_cell_length_c 9.8873(3)
_cell_measurement_reflns_used 8304
_cell_measurement_temperature 150.00(10)
_cell_measurement_theta_max 28.9060
_cell_measurement_theta_min 1.7560
_cell_volume 3512.5(2)
_computing_cell_refinement 'CrysAlisPro 1.171.42.54a (Rigaku OD, 2022)'
_computing_data_collection 'CrysAlisPro 1.171.42.54a (Rigaku OD, 2022)'
_computing_data_reduction 'CrysAlisPro 1.171.42.54a (Rigaku OD, 2022)'
_computing_molecular_graphics 'Olex2 1.5 (Dolomanov et al., 2009)'
_computing_publication_material 'Olex2 1.5 (Dolomanov et al., 2009)'
_computing_structure_refinement 'SHELXL 2018/3 (Sheldrick, 2015)'
_diffrn_ambient_temperature 150.15
_diffrn_measured_fraction_theta_full 0.999
_diffrn_measured_fraction_theta_max 0.999
_diffrn_measurement_details
;
List of Runs (angles in degrees, time in seconds):

  # Type    Start    End  Width  t~exp~   \w     \q     \k     \f   Frames
#--------------------------------------------------------------------------
  1  \w    -66.02 136.98   0.50   10.00    --  -28.53  73.75 129.15  406
  2  \w    -66.02 136.98   0.50   10.00    --  -28.53  73.75 -58.48  406
;
_diffrn_measurement_device 'abstract diffractometer'
_diffrn_measurement_device_type 'Saxi-CrysAlisPro-abstract goniometer imported SAXI images'
_diffrn_measurement_method '\w scans'
_diffrn_radiation_type MoK\a
_diffrn_radiation_wavelength 0.71073
_diffrn_reflns_av_R_equivalents 0.0722
_diffrn_reflns_av_unetI/netI 0.0379
_diffrn_reflns_Laue_measured_fraction_full 0.999
_diffrn_reflns_Laue_measured_fraction_max 0.999
_diffrn_reflns_limit_h_max 28
_diffrn_reflns_limit_h_min -28
_diffrn_reflns_limit_k_max 18
_diffrn_reflns_limit_k_min -18
_diffrn_reflns_limit_l_max 12
_diffrn_reflns_limit_l_min -12
_diffrn_reflns_number 25437
_diffrn_reflns_point_group_measured_fraction_full 0.999
_diffrn_reflns_point_group_measured_fraction_max 0.999
_diffrn_reflns_theta_full 25.242
_diffrn_reflns_theta_max 25.679
_diffrn_reflns_theta_min 2.198
_exptl_absorpt_coefficient_mu 2.108
_exptl_absorpt_correction_T_max 1.00000
_exptl_absorpt_correction_T_min 0.32677
_exptl_absorpt_correction_type multi-scan
_exptl_absorpt_process_details
;
CrysAlisPro 1.171.42.54a (Rigaku Oxford Diffraction, 2022)
Empirical absorption correction using spherical harmonics,
implemented in SCALE3 ABSPACK scaling algorithm.
;
_exptl_crystal_colour 'clear dark green'
_exptl_crystal_colour_lustre clear
_exptl_crystal_colour_modifier dark
_exptl_crystal_colour_primary green
_exptl_crystal_density_diffrn 1.550
_exptl_crystal_description block
_exptl_crystal_F_000 1612
_exptl_crystal_preparation 'By CAPG.'
_exptl_crystal_recrystallization_method 'From deuterated benzene.'
_exptl_crystal_size_max 0.125
_exptl_crystal_size_mid 0.123
_exptl_crystal_size_min 0.122
_refine_diff_density_max 1.058
_refine_diff_density_min -0.805
_refine_diff_density_rms 0.096
_refine_ls_extinction_method none
_refine_ls_goodness_of_fit_ref 1.021
_refine_ls_hydrogen_treatment constr
_refine_ls_matrix_type full
_refine_ls_number_parameters 281
_refine_ls_number_reflns 3460
_refine_ls_number_restraints 409
_refine_ls_restrained_S_all 0.987
_refine_ls_R_factor_all 0.0322
_refine_ls_R_factor_gt 0.0251
_refine_ls_shift/su_max 0.003
_refine_ls_shift/su_mean 0.000
_refine_ls_structure_factor_coef Fsqd
_refine_ls_weighting_details 'w=1/[\s^2^(Fo^2^)+(0.0262P)^2^] where P=(Fo^2^+2Fc^2^)/3'
_refine_ls_weighting_scheme calc
_refine_ls_wR_factor_gt 0.0544
_refine_ls_wR_factor_ref 0.0571
_reflns_Friedel_coverage 0.000
_reflns_number_gt 3016
_reflns_number_total 3460
_reflns_threshold_expression 'I > 2\s(I)'
_cod_data_source_file d2cc04803e2.cif
_cod_data_source_block ms0701
_cod_original_cell_volume 3512.45(19)
_cod_database_code 7130999
_manchester_internal_validation_user GFSW
_shelx_shelxl_version_number 2018/3
_shelx_space_group_comment
;
The symmetry employed for this shelxl refinement is uniquely defined
by the following loop, which should always be used as a source of
symmetry information in preference to the above space-group names.
They are only intended as comments.
;
_shelx_estimated_absorpt_t_max 0.783
_shelx_estimated_absorpt_t_min 0.779
_olex2_refinement_description
;
1. Restrained distances
 C17-C18 \\sim C18-C19 \\sim C19-C20 \\sim C20-C21 \\sim C21-C22 \\sim C17-C22
\\sim C10-C11 \\sim C12-C11
 \\sim C13-C12 \\sim C14-C13 \\sim C15-C14 \\sim C10-C15
 with sigma of 0.02
 C17-C21 \\sim C18-C22 \\sim C20-C22 \\sim C19-C21 \\sim C18-C20 \\sim C17-C19
\\sim C10-C14 \\sim C15-C13
 \\sim C14-C12 \\sim C13-C11 \\sim C10-C12 \\sim C15-C11
 with sigma of 0.02
 C10-C9 \\sim C17-C16
 with sigma of 0.02
 C27-C23 \\sim C28-C24 \\sim C25-C23 \\sim C24-C26 \\sim C25-C27 \\sim C28-C26
 with sigma of 0.02
 C28-C23 \\sim C24-C23 \\sim C25-C24 \\sim C25-C26 \\sim C27-C26 \\sim C28-C27
 with sigma of 0.02
2. Uiso/Uaniso restraints and constraints
C23 \\sim C24 \\sim C25 \\sim C26 \\sim C27 \\sim C28: within 2A with sigma of
0.04 and sigma for terminal atoms of 0.08 within 2A
C9 \\sim C10 \\sim C11 \\sim C12 \\sim C13 \\sim C14 \\sim C15 \\sim C16 \\sim
C17 \\sim C18 \\sim C19 \\sim C20 \\sim C21 \\sim C22: within 2A with sigma of
0.04 and sigma for terminal atoms of 0.08 within 2A
3. Rigid body (RIGU) restrains
 C23, C24, C25, C26, C27, C28
 with sigma for 1-2 distances of 0.004 and sigma for 1-3 distances of 0.004
 C9, C10, C11, C12, C13, C14, C15, C16, C17, C18, C19, C20, C21, C22
 with sigma for 1-2 distances of 0.004 and sigma for 1-3 distances of 0.004
4. Others
 Fixed Sof: C9(0.5) H9A(0.5) H9B(0.5) C10(0.5) C11(0.5) H11(0.5) C12(0.5)
 H12(0.5) C13(0.5) H13(0.5) C14(0.5) H14(0.5) C15(0.5) H15(0.5) C16(0.5)
 H16A(0.5) H16B(0.5) C17(0.5) C18(0.5) H18(0.5) C19(0.5) H19(0.5) C20(0.5)
 H20(0.5) C21(0.5) H21(0.5) C22(0.5) H22(0.5) C23(0.5) H23(0.5) C24(0.5)
 H24(0.5) C25(0.5) H25(0.5) C26(0.5) H26(0.5) C27(0.5) H27(0.5) C28(0.5)
 H28(0.5)
5.a Secondary CH2 refined with riding coordinates:
 C9(H9A,H9B), C16(H16A,H16B)
5.b Aromatic/amide H refined with riding coordinates:
 C11(H11), C12(H12), C13(H13), C14(H14), C15(H15), C18(H18), C19(H19),
 C20(H20), C21(H21), C22(H22), C23(H23), C24(H24), C25(H25), C26(H26), C27(H27),
  C28(H28)
5.c Idealised Me refined as rotating group:
 C3(H3A,H3B,H3C), C4(H4A,H4B,H4C), C7(H7A,H7B,H7C), C8(H8A,H8B,H8C)
;
_olex2_exptl_crystal_mounting_method
'From a glass microfibre into a quartz capillary, then sealed at both ends using capillary wax. The outside was then coated with Hard As Nails(TM) clear polish to provide shatter resistance.'
_olex2_submission_special_instructions 'No special instructions were received'
_oxdiff_exptl_absorpt_empirical_details
;
Empirical correction (ABSPACK) includes:
- Absorption correction using spherical harmonics
- Frame scaling
;

loop_
_space_group_symop_operation_xyz
'x, y, z'
'-x+1/2, -y, z+1/2'
'-x, y+1/2, -z'
'x+1/2, -y+1/2, -z+1/2'
'-x, -y, -z'
'x-1/2, y, -z-1/2'
'x, -y-1/2, z'
'-x-1/2, y-1/2, z-1/2'

loop_
_atom_site_label
_atom_site_type_symbol
_atom_site_fract_x
_atom_site_fract_y
_atom_site_fract_z
_atom_site_U_iso_or_equiv
_atom_site_adp_type
_atom_site_occupancy
_atom_site_site_symmetry_order
_atom_site_calc_flag
_atom_site_refinement_flags_posn
_atom_site_refinement_flags_adp
_atom_site_refinement_flags_occupancy
_atom_site_disorder_assembly
_atom_site_disorder_group
Pu1 Pu 0.59734(2) 0.250000 0.29867(2) 0.01933(7) Uani 1 2 d S T P A .
K1 K 0.78029(5) 0.250000 0.44319(12) 0.0319(3) Uani 1 2 d S T P A .
P1 P 0.47424(5) 0.250000 0.23160(14) 0.0298(3) Uani 1 2 d S T P A .
P2 P 0.64920(6) 0.250000 0.57417(14) 0.0411(4) Uani 1 2 d S T P A .
C1 C 0.51093(15) 0.1674(3) 0.1386(4) 0.0300(9) Uani 1 1 d . . . . .
C2 C 0.54596(14) 0.2032(2) 0.0365(4) 0.0287(8) Uani 1 1 d . . . . .
C3 C 0.50190(18) 0.0698(3) 0.1623(4) 0.0419(10) Uani 1 1 d . . . . .
H3A H 0.538737 0.039209 0.157035 0.063 Uiso 1 1 calc R U . . .
H3B H 0.476001 0.046387 0.093223 0.063 Uiso 1 1 calc R U . . .
H3C H 0.485134 0.060731 0.252112 0.063 Uiso 1 1 calc R U . . .
C4 C 0.57550(17) 0.1491(3) -0.0718(4) 0.0404(10) Uani 1 1 d . . . . .
H4A H 0.551837 0.148196 -0.153617 0.061 Uiso 1 1 calc R U . . .
H4B H 0.580993 0.088804 -0.039104 0.061 Uiso 1 1 calc R U . . .
H4C H 0.612758 0.175328 -0.092713 0.061 Uiso 1 1 calc R U . . .
C5 C 0.59631(16) 0.3326(3) 0.5587(4) 0.0348(9) Uani 1 1 d . . . . .
C6 C 0.54127(15) 0.2970(2) 0.5496(3) 0.0281(8) Uani 1 1 d . . . . .
C7 C 0.6074(2) 0.4305(3) 0.5751(5) 0.0728(18) Uani 1 1 d . . . . .
H7A H 0.647909 0.440119 0.595716 0.109 Uiso 1 1 calc R U . . .
H7B H 0.583890 0.453466 0.649225 0.109 Uiso 1 1 calc R U . . .
H7C H 0.597506 0.461058 0.491032 0.109 Uiso 1 1 calc R U . . .
C8 C 0.48709(18) 0.3529(3) 0.5559(4) 0.0488(12) Uani 1 1 d . . . . .
H8A H 0.454829 0.319209 0.519485 0.073 Uiso 1 1 calc R U . . .
H8B H 0.492473 0.406442 0.502126 0.073 Uiso 1 1 calc R U . . .
H8C H 0.479190 0.368898 0.650053 0.073 Uiso 1 1 calc R U . . .
C9 C 0.6599(6) 0.1257(12) 0.2107(18) 0.036(3) Uani 0.5 1 d D U P A -1
H9A H 0.638218 0.070974 0.228235 0.044 Uiso 0.5 1 calc R U P A -1
H9B H 0.660827 0.132973 0.111261 0.044 Uiso 0.5 1 calc R U P A -1
C10 C 0.7203(5) 0.106(3) 0.252(3) 0.036(5) Uani 0.5 1 d D U P A -1
C11 C 0.7325(7) 0.058(2) 0.370(3) 0.030(4) Uani 0.5 1 d D U P A -1
H11 H 0.701839 0.038474 0.425270 0.036 Uiso 0.5 1 calc R U P A -1
C12 C 0.7884(7) 0.0391(19) 0.408(2) 0.034(3) Uani 0.5 1 d D U P A -1
H12 H 0.795072 0.003298 0.485551 0.041 Uiso 0.5 1 calc R U P A -1
C13 C 0.8349(6) 0.0719(14) 0.3348(16) 0.033(3) Uani 0.5 1 d D U P A -1
H13 H 0.873019 0.061823 0.364127 0.039 Uiso 0.5 1 calc R U P A -1
C14 C 0.8237(5) 0.1198(11) 0.2173(14) 0.029(3) Uani 0.5 1 d D U P A -1
H14 H 0.854649 0.142788 0.166068 0.035 Uiso 0.5 1 calc R U P A -1
C15 C 0.7675(6) 0.1343(17) 0.1741(19) 0.032(3) Uani 0.5 1 d D U P A -1
H15 H 0.760960 0.163768 0.090695 0.038 Uiso 0.5 1 calc R U P A -1
C16 C 0.6492(6) 0.3976(11) 0.2400(17) 0.031(3) Uani 0.5 1 d D U P A -1
H16A H 0.640261 0.411682 0.144572 0.038 Uiso 0.5 1 calc R U P A -1
H16B H 0.631700 0.444315 0.296140 0.038 Uiso 0.5 1 calc R U P A -1
C17 C 0.7128(5) 0.404(2) 0.257(3) 0.029(3) Uani 0.5 1 d D U P A -1
C18 C 0.7502(6) 0.3628(18) 0.165(2) 0.038(3) Uani 0.5 1 d D U P A -1
H18 H 0.734788 0.331068 0.090737 0.045 Uiso 0.5 1 calc R U P A -1
C19 C 0.8091(6) 0.3673(13) 0.1814(16) 0.042(4) Uani 0.5 1 d D U P A -1
H19 H 0.833294 0.340201 0.116421 0.050 Uiso 0.5 1 calc R U P A -1
C20 C 0.8334(6) 0.4109(13) 0.2910(16) 0.038(4) Uani 0.5 1 d D U P A -1
H20 H 0.873707 0.411078 0.304098 0.045 Uiso 0.5 1 calc R U P A -1
C21 C 0.7973(7) 0.454(2) 0.381(2) 0.042(4) Uani 0.5 1 d D U P A -1
H21 H 0.813022 0.483981 0.456975 0.050 Uiso 0.5 1 calc R U P A -1
C22 C 0.7380(7) 0.454(2) 0.361(3) 0.033(5) Uani 0.5 1 d D U P A -1
H22 H 0.714361 0.488342 0.418996 0.039 Uiso 0.5 1 calc R U P A -1
C23 C 0.8018(7) 0.2803(8) 0.775(2) 0.056(4) Uani 0.5 1 d D U P A -1
H23 H 0.768660 0.298661 0.822698 0.067 Uiso 0.5 1 calc R U P A -1
C24 C 0.8381(5) 0.3429(7) 0.7176(16) 0.051(3) Uani 0.5 1 d D U P A -1
H24 H 0.830224 0.403827 0.727993 0.062 Uiso 0.5 1 calc R U P A -1
C25 C 0.8860(5) 0.3156(6) 0.6452(13) 0.048(4) Uani 0.5 1 d D U P A -1
H25 H 0.911127 0.358001 0.607244 0.058 Uiso 0.5 1 calc R U P A -1
C26 C 0.8971(5) 0.2260(5) 0.6284(13) 0.049(4) Uani 0.5 1 d D U P A -1
H26 H 0.929115 0.207490 0.576490 0.058 Uiso 0.5 1 calc R U P A -1
C27 C 0.8614(5) 0.1640(7) 0.6874(15) 0.054(3) Uani 0.5 1 d D U P A -1
H27 H 0.869157 0.103013 0.676989 0.065 Uiso 0.5 1 calc R U P A -1
C28 C 0.8140(6) 0.1915(9) 0.762(2) 0.056(4) Uani 0.5 1 d D U P A -1
H28 H 0.789986 0.149116 0.804208 0.067 Uiso 0.5 1 calc R U P A -1

loop_
_atom_site_aniso_label
_atom_site_aniso_U_11
_atom_site_aniso_U_22
_atom_site_aniso_U_33
_atom_site_aniso_U_23
_atom_site_aniso_U_13
_atom_site_aniso_U_12
Pu1 0.01956(10) 0.02334(11) 0.01509(10) 0.000 0.00025(7) 0.000
K1 0.0324(6) 0.0321(7) 0.0313(7) 0.000 -0.0019(5) 0.000
P1 0.0231(6) 0.0415(9) 0.0248(7) 0.000 0.0007(6) 0.000
P2 0.0310(7) 0.0722(12) 0.0200(8) 0.000 -0.0025(6) 0.000
C1 0.0265(18) 0.035(2) 0.028(2) -0.0024(17) -0.0063(16) -0.0068(16)
C2 0.0269(17) 0.038(2) 0.0209(19) -0.0034(16) -0.0046(15) 0.0002(16)
C3 0.042(2) 0.037(3) 0.047(3) -0.008(2) 0.002(2) -0.0108(19)
C4 0.045(2) 0.053(3) 0.024(2) -0.0112(19) -0.0007(18) -0.002(2)
C5 0.048(2) 0.034(2) 0.023(2) -0.0104(16) 0.0091(18) -0.0119(18)
C6 0.0358(19) 0.033(2) 0.0151(18) -0.0006(15) 0.0058(15) 0.0055(16)
C7 0.103(4) 0.047(3) 0.067(4) -0.036(3) 0.051(3) -0.033(3)
C8 0.052(3) 0.059(3) 0.035(2) -0.001(2) 0.015(2) 0.022(2)
C9 0.041(6) 0.035(9) 0.033(8) -0.003(5) 0.001(5) 0.008(5)
C10 0.036(5) 0.039(13) 0.032(7) -0.015(6) -0.006(5) 0.008(6)
C11 0.029(5) 0.029(11) 0.032(6) -0.015(5) 0.006(5) 0.008(6)
C12 0.039(6) 0.031(7) 0.032(7) 0.005(5) 0.001(5) 0.005(6)
C13 0.035(5) 0.034(8) 0.029(8) 0.004(5) 0.001(5) 0.015(4)
C14 0.029(6) 0.038(9) 0.021(8) 0.003(5) 0.001(5) 0.003(6)
C15 0.037(7) 0.036(6) 0.023(5) -0.004(4) -0.008(6) 0.016(8)
C16 0.045(6) 0.029(8) 0.020(7) -0.001(4) -0.001(5) -0.010(5)
C17 0.038(5) 0.015(6) 0.035(7) 0.014(5) -0.001(5) -0.007(6)
C18 0.041(7) 0.033(6) 0.040(7) 0.009(5) -0.002(6) -0.011(7)
C19 0.047(8) 0.042(7) 0.036(9) -0.001(6) 0.001(6) -0.013(7)
C20 0.033(5) 0.036(10) 0.044(12) 0.001(7) 0.001(6) -0.006(5)
C21 0.037(6) 0.044(9) 0.044(10) -0.004(6) 0.001(6) -0.012(6)
C22 0.034(6) 0.014(7) 0.050(10) 0.003(7) 0.006(5) -0.015(5)
C23 0.062(7) 0.067(10) 0.040(7) -0.006(6) 0.009(5) -0.005(5)
C24 0.070(10) 0.054(6) 0.030(8) -0.011(5) 0.003(6) 0.000(6)
C25 0.052(8) 0.058(10) 0.034(8) -0.010(6) -0.006(5) -0.011(6)
C26 0.046(5) 0.065(12) 0.035(5) 0.006(6) -0.009(4) 0.012(5)
C27 0.066(11) 0.064(7) 0.034(11) 0.008(6) -0.006(7) 0.009(7)
C28 0.069(9) 0.065(9) 0.034(8) 0.004(8) 0.001(6) -0.003(7)

loop_
_atom_type_symbol
_atom_type_description
_atom_type_scat_dispersion_real
_atom_type_scat_dispersion_imag
_atom_type_scat_source
C C 0.0033 0.0016 'International Tables Vol C Tables 4.2.6.8 and 6.1.1.4'
H H 0.0000 0.0000 'International Tables Vol C Tables 4.2.6.8 and 6.1.1.4'
K K 0.2009 0.2494 'International Tables Vol C Tables 4.2.6.8 and 6.1.1.4'
P P 0.1023 0.0942 'International Tables Vol C Tables 4.2.6.8 and 6.1.1.4'
Pu Pu -9.4100 4.3056 'International Tables Vol C Tables 4.2.6.8 and 6.1.1.4'

loop_
_geom_angle_atom_site_label_1
_geom_angle_atom_site_label_2
_geom_angle_atom_site_label_3
_geom_angle
_geom_angle_site_symmetry_1
_geom_angle_site_symmetry_3
_geom_angle_publ_flag
P1 Pu1 K1 174.51(3) . . ?
P1 Pu1 P2 126.97(4) . . ?
P2 Pu1 K1 47.53(3) . . ?
C1 Pu1 K1 147.80(8) 7_565 . ?
C1 Pu1 K1 147.80(8) . . ?
C1 Pu1 P1 35.57(8) 7_565 . ?
C1 Pu1 P1 35.57(8) . . ?
C1 Pu1 P2 142.52(8) 7_565 . ?
C1 Pu1 P2 142.52(8) . . ?
C1 Pu1 C1 52.16(16) 7_565 . ?
C1 Pu1 C2 28.08(10) . . ?
C1 Pu1 C2 47.95(10) . 7_565 ?
C1 Pu1 C2 28.08(10) 7_565 7_565 ?
C1 Pu1 C2 47.95(10) 7_565 . ?
C1 Pu1 C5 107.39(11) 7_565 . ?
C1 Pu1 C5 107.39(11) . 7_565 ?
C1 Pu1 C5 133.21(11) 7_565 7_565 ?
C1 Pu1 C5 133.20(11) . . ?
C1 Pu1 C6 92.64(10) 7_565 . ?
C1 Pu1 C6 92.64(10) . 7_565 ?
C1 Pu1 C6 105.25(10) 7_565 7_565 ?
C1 Pu1 C6 105.25(10) . . ?
C2 Pu1 K1 131.75(7) 7_565 . ?
C2 Pu1 K1 131.75(7) . . ?
C2 Pu1 P1 53.47(7) . . ?
C2 Pu1 P1 53.47(7) 7_565 . ?
C2 Pu1 P2 165.99(7) 7_565 . ?
C2 Pu1 P2 165.99(7) . . ?
C2 Pu1 C2 27.98(14) 7_565 . ?
C5 Pu1 K1 73.93(8) 7_565 . ?
C5 Pu1 K1 73.93(8) . . ?
C5 Pu1 P1 101.16(8) . . ?
C5 Pu1 P1 101.16(8) 7_565 . ?
C5 Pu1 P2 35.16(8) . . ?
C5 Pu1 P2 35.16(8) 7_565 . ?
C5 Pu1 C2 153.35(10) . . ?
C5 Pu1 C2 132.98(11) 7_565 . ?
C5 Pu1 C2 153.35(10) 7_565 7_565 ?
C5 Pu1 C2 132.98(11) . 7_565 ?
C5 Pu1 C5 52.04(16) . 7_565 ?
C5 Pu1 C6 28.11(10) . . ?
C5 Pu1 C6 28.12(10) 7_565 7_565 ?
C5 Pu1 C6 48.28(10) . 7_565 ?
C5 Pu1 C6 48.28(10) 7_565 . ?
C6 Pu1 K1 99.08(7) . . ?
C6 Pu1 K1 99.08(7) 7_565 . ?
C6 Pu1 P1 75.60(7) 7_565 . ?
C6 Pu1 P1 75.60(7) . . ?
C6 Pu1 P2 53.22(7) . . ?
C6 Pu1 P2 53.22(7) 7_565 . ?
C6 Pu1 C2 129.01(10) 7_565 7_565 ?
C6 Pu1 C2 120.67(10) 7_565 . ?
C6 Pu1 C2 129.01(10) . . ?
C6 Pu1 C2 120.67(10) . 7_565 ?
C6 Pu1 C6 28.57(14) . 7_565 ?
C9 Pu1 K1 64.0(4) . . ?
C9 Pu1 P1 119.0(4) . . ?
C9 Pu1 P2 94.5(4) . . ?
C9 Pu1 C1 83.7(4) . . ?
C9 Pu1 C1 123.0(4) . 7_565 ?
C9 Pu1 C2 75.8(4) . . ?
C9 Pu1 C2 96.5(4) . 7_565 ?
C9 Pu1 C5 89.2(3) . 7_565 ?
C9 Pu1 C5 129.6(4) . . ?
C9 Pu1 C6 111.7(3) . 7_565 ?
C9 Pu1 C6 137.5(3) . . ?
C9 Pu1 C16 107.1(4) . . ?
C16 Pu1 K1 68.3(3) . . ?
C16 Pu1 P1 113.7(3) . . ?
C16 Pu1 P2 90.8(4) . . ?
C16 Pu1 C1 80.1(4) . 7_565 ?
C16 Pu1 C1 125.6(4) . . ?
C16 Pu1 C2 101.6(4) . . ?
C16 Pu1 C2 77.7(4) . 7_565 ?
C16 Pu1 C5 125.4(4) . 7_565 ?
C16 Pu1 C5 80.0(3) . . ?
C16 Pu1 C6 127.7(3) . 7_565 ?
C16 Pu1 C6 100.9(3) . . ?
P2 K1 Pu1 41.38(3) . . ?
P2 K1 C17 77.4(4) . . ?
P2 K1 C22 79.8(3) . . ?
P2 K1 C23 76.0(2) . . ?
P2 K1 C24 93.24(17) . . ?
P2 K1 C25 116.74(17) . . ?
P2 K1 C27 103.98(17) . . ?
P2 K1 C28 81.44(19) . . ?
C10 K1 Pu1 53.1(4) . . ?
C10 K1 P2 80.1(4) . . ?
C10 K1 C12 44.6(4) . . ?
C10 K1 C17 86.91(19) . . ?
C10 K1 C18 76.7(4) . . ?
C10 K1 C19 89.7(3) . . ?
C10 K1 C22 111.0(4) . . ?
C10 K1 C23 137.4(4) . . ?
C10 K1 C24 160.3(4) . . ?
C10 K1 C25 151.7(4) . . ?
C10 K1 C26 127.7(4) . . ?
C10 K1 C27 114.1(4) . . ?
C10 K1 C28 118.3(4) . . ?
C11 K1 Pu1 66.3(3) . . ?
C11 K1 P2 76.5(4) . . ?
C11 K1 C10 25.4(3) . . ?
C11 K1 C12 25.0(3) . . ?
C11 K1 C15 44.0(4) . . ?
C11 K1 C17 110.2(3) . . ?
C11 K1 C18 102.1(4) . . ?
C11 K1 C19 113.3(4) . . ?
C11 K1 C22 133.16(17) . . ?
C11 K1 C23 113.5(4) . . ?
C11 K1 C24 135.1(4) . . ?
C11 K1 C25 131.8(4) . . ?
C11 K1 C26 108.2(3) . . ?
C11 K1 C27 90.3(4) . . ?
C11 K1 C28 93.0(4) . . ?
C12 K1 Pu1 91.2(3) . . ?
C12 K1 P2 95.5(3) . . ?
C12 K1 C17 131.2(4) . . ?
C12 K1 C18 115.9(4) . . ?
C12 K1 C22 155.4(3) . . ?
C12 K1 C23 103.4(4) . . ?
C12 K1 C24 118.8(4) . . ?
C12 K1 C25 108.5(4) . . ?
C12 K1 C26 84.3(3) . . ?
C12 K1 C27 69.8(4) . . ?
C12 K1 C28 79.9(4) . . ?
C13 K1 Pu1 105.9(3) . . ?
C13 K1 P2 120.1(3) . . ?
C13 K1 C10 52.9(5) . . ?
C13 K1 C11 44.7(4) . . ?
C13 K1 C12 25.2(3) . . ?
C13 K1 C15 44.8(3) . . ?
C13 K1 C17 126.5(3) . . ?
C13 K1 C18 104.2(3) . . ?
C13 K1 C19 96.7(3) . . ?
C13 K1 C21 135.6(3) . . ?
C13 K1 C22 145.5(4) . . ?
C13 K1 C23 112.8(3) . . ?
C13 K1 C24 118.1(3) . . ?
C13 K1 C25 99.2(3) . . ?
C13 K1 C26 76.2(3) . . ?
C13 K1 C27 71.5(3) . . ?
C13 K1 C28 89.8(3) . . ?
C14 K1 Pu1 94.6(2) . . ?
C14 K1 P2 124.9(2) . . ?
C14 K1 C10 45.2(4) . . ?
C14 K1 C11 51.8(4) . . ?
C14 K1 C12 44.1(3) . . ?
C14 K1 C13 25.5(2) . . ?
C14 K1 C15 25.4(2) . . ?
C14 K1 C17 101.5(3) . . ?
C14 K1 C18 78.8(3) . . ?
C14 K1 C19 73.2(2) . . ?
C14 K1 C21 115.8(4) . . ?
C14 K1 C22 120.3(4) . . ?
C14 K1 C23 137.0(3) . . ?
C14 K1 C24 135.2(3) . . ?
C14 K1 C25 112.0(3) . . ?
C14 K1 C26 93.3(3) . . ?
C14 K1 C27 94.8(3) . . ?
C14 K1 C28 115.0(3) . . ?
C15 K1 Pu1 69.4(2) . . ?
C15 K1 P2 103.7(3) . . ?
C15 K1 C10 25.4(3) . . ?
C15 K1 C12 51.1(4) . . ?
C15 K1 C17 83.3(3) . . ?
C15 K1 C18 64.84(18) . . ?
C15 K1 C19 69.8(3) . . ?
C15 K1 C22 106.2(4) . . ?
C15 K1 C23 154.5(4) . . ?
C15 K1 C24 160.6(3) . . ?
C15 K1 C25 137.1(3) . . ?
C15 K1 C26 118.5(3) . . ?
C15 K1 C27 116.1(4) . . ?
C15 K1 C28 130.9(4) . . ?
C17 K1 Pu1 51.9(4) . . ?
C18 K1 Pu1 62.3(3) . . ?
C18 K1 P2 97.3(3) . . ?
C18 K1 C17 24.3(3) . . ?
C18 K1 C22 42.2(4) . . ?
C18 K1 C23 140.6(4) . . ?
C18 K1 C24 122.7(4) . . ?
C18 K1 C25 120.0(4) . . ?
C18 K1 C27 157.4(3) . . ?
C18 K1 C28 164.2(4) . . ?
C19 K1 Pu1 86.8(2) . . ?
C19 K1 P2 120.4(3) . . ?
C19 K1 C12 116.9(4) . . ?
C19 K1 C17 43.3(4) . . ?
C19 K1 C18 24.5(2) . . ?
C19 K1 C22 49.8(4) . . ?
C19 K1 C23 132.9(3) . . ?
C19 K1 C24 109.5(3) . . ?
C19 K1 C25 99.3(3) . . ?
C19 K1 C26 109.5(3) . . ?
C19 K1 C27 132.9(3) . . ?
C19 K1 C28 148.3(3) . . ?
C20 K1 Pu1 103.0(3) . . ?
C20 K1 P2 123.6(3) . . ?
C20 K1 C10 114.9(3) . . ?
C20 K1 C11 137.8(4) . . ?
C20 K1 C12 134.5(4) . . ?
C20 K1 C13 110.1(3) . . ?
C20 K1 C14 91.3(3) . . ?
C20 K1 C15 93.8(4) . . ?
C20 K1 C17 51.7(4) . . ?
C20 K1 C18 44.1(3) . . ?
C20 K1 C19 25.3(2) . . ?
C20 K1 C21 25.5(3) . . ?
C20 K1 C22 43.8(4) . . ?
C20 K1 C23 107.7(3) . . ?
C20 K1 C24 84.2(3) . . ?
C20 K1 C25 76.1(3) . . ?
C20 K1 C26 91.4(3) . . ?
C20 K1 C27 115.4(3) . . ?
C20 K1 C28 124.3(3) . . ?
C21 K1 Pu1 93.3(3) . . ?
C21 K1 P2 100.9(3) . . ?
C21 K1 C10 127.1(4) . . ?
C21 K1 C11 152.3(4) . . ?
C21 K1 C12 159.8(3) . . ?
C21 K1 C15 112.7(4) . . ?
C21 K1 C17 43.7(4) . . ?
C21 K1 C18 50.5(4) . . ?
C21 K1 C19 43.9(4) . . ?
C21 K1 C22 24.5(3) . . ?
C21 K1 C23 92.0(4) . . ?
C21 K1 C24 72.2(4) . . ?
C21 K1 C25 74.4(4) . . ?
C21 K1 C26 96.4(4) . . ?
C21 K1 C27 116.7(4) . . ?
C21 K1 C28 114.1(4) . . ?
C22 K1 Pu1 69.1(3) . . ?
C22 K1 C17 24.2(3) . . ?
C22 K1 C28 122.6(4) . . ?
C23 K1 Pu1 116.9(2) . . ?
C23 K1 C17 120.6(4) . . ?
C23 K1 C22 98.8(4) . . ?
C23 K1 C28 23.81(18) . . ?
C24 K1 Pu1 129.84(18) . . ?
C24 K1 C17 109.8(4) . . ?
C24 K1 C22 85.7(4) . . ?
C24 K1 C23 24.0(2) . . ?
C24 K1 C28 42.1(3) . . ?
C25 K1 Pu1 153.36(15) . . ?
C25 K1 C17 117.8(4) . . ?
C25 K1 C22 95.0(3) . . ?
C25 K1 C23 42.3(3) . . ?
C25 K1 C24 24.06(18) . . ?
C25 K1 C27 42.4(2) . . ?
C25 K1 C28 49.0(3) . . ?
C26 K1 Pu1 163.41(16) . . ?
C26 K1 P2 123.02(18) . . ?
C26 K1 C17 139.9(4) . . ?
C26 K1 C18 133.7(3) . . ?
C26 K1 C22 118.6(3) . . ?
C26 K1 C23 49.4(3) . . ?
C26 K1 C24 42.6(2) . . ?
C26 K1 C25 24.28(18) . . ?
C26 K1 C27 24.11(19) . . ?
C26 K1 C28 42.3(2) . . ?
C27 K1 Pu1 140.19(17) . . ?
C27 K1 C17 159.0(4) . . ?
C27 K1 C22 134.8(4) . . ?
C27 K1 C23 42.3(3) . . ?
C27 K1 C24 49.3(2) . . ?
C27 K1 C28 24.0(2) . . ?
C28 K1 Pu1 121.2(2) . . ?
C28 K1 C17 143.5(4) . . ?
C1 P1 Pu1 69.25(12) . . ?
C1 P1 Pu1 69.25(12) 7_565 . ?
C1 P1 C1 89.9(3) . 7_565 ?
Pu1 P2 K1 91.09(4) . . ?
C5 P2 Pu1 68.69(13) . . ?
C5 P2 Pu1 68.69(13) 7_565 . ?
C5 P2 K1 127.61(13) . . ?
C5 P2 K1 127.61(13) 7_565 . ?
C5 P2 C5 90.4(2) 7_565 . ?
P1 C1 Pu1 75.18(13) . . ?
C2 C1 Pu1 79.4(2) . . ?
C2 C1 P1 112.2(3) . . ?
C2 C1 C3 124.7(4) . . ?
C3 C1 Pu1 116.3(2) . . ?
C3 C1 P1 123.0(3) . . ?
C1 C2 Pu1 72.5(2) . . ?
C1 C2 C2 112.7(2) . 7_565 ?
C1 C2 C4 124.2(3) . . ?
C2 C2 Pu1 76.01(7) 7_565 . ?
C2 C2 C4 122.8(2) 7_565 . ?
C4 C2 Pu1 124.5(2) . . ?
C1 C3 H3A 109.5 . . ?
C1 C3 H3B 109.5 . . ?
C1 C3 H3C 109.5 . . ?
H3A C3 H3B 109.5 . . ?
H3A C3 H3C 109.5 . . ?
H3B C3 H3C 109.5 . . ?
C2 C4 H4A 109.5 . . ?
C2 C4 H4B 109.5 . . ?
C2 C4 H4C 109.5 . . ?
H4A C4 H4B 109.5 . . ?
H4A C4 H4C 109.5 . . ?
H4B C4 H4C 109.5 . . ?
P2 C5 Pu1 76.14(13) . . ?
C6 C5 Pu1 77.3(2) . . ?
C6 C5 P2 112.0(3) . . ?
C6 C5 C7 122.9(4) . . ?
C7 C5 Pu1 121.6(3) . . ?
C7 C5 P2 124.5(3) . . ?
C5 C6 Pu1 74.6(2) . . ?
C5 C6 C6 112.7(2) . 7_565 ?
C5 C6 C8 123.1(4) . . ?
C6 C6 Pu1 75.72(7) 7_565 . ?
C6 C6 C8 123.8(2) 7_565 . ?
C8 C6 Pu1 123.2(2) . . ?
C5 C7 H7A 109.5 . . ?
C5 C7 H7B 109.5 . . ?
C5 C7 H7C 109.5 . . ?
H7A C7 H7B 109.5 . . ?
H7A C7 H7C 109.5 . . ?
H7B C7 H7C 109.5 . . ?
C6 C8 H8A 109.5 . . ?
C6 C8 H8B 109.5 . . ?
C6 C8 H8C 109.5 . . ?
H8A C8 H8B 109.5 . . ?
H8A C8 H8C 109.5 . . ?
H8B C8 H8C 109.5 . . ?
Pu1 C9 H9A 105.6 . . ?
Pu1 C9 H9B 105.6 . . ?
H9A C9 H9B 106.1 . . ?
C10 C9 Pu1 127(2) . . ?
C10 C9 H9A 105.6 . . ?
C10 C9 H9B 105.6 . . ?
C9 C10 K1 116(2) . . ?
C11 C10 K1 77(2) . . ?
C11 C10 C9 121.1(12) . . ?
C15 C10 K1 76.9(17) . . ?
C15 C10 C9 122.0(12) . . ?
C15 C10 C11 116.8(8) . . ?
K1 C11 H11 114.9 . . ?
C10 C11 K1 78(2) . . ?
C10 C11 H11 119.2 . . ?
C12 C11 K1 78.6(18) . . ?
C12 C11 C10 121.6(8) . . ?
C12 C11 H11 119.2 . . ?
K1 C12 H12 119.5 . . ?
C11 C12 K1 76.5(18) . . ?
C11 C12 H12 119.5 . . ?
C11 C12 C13 120.9(8) . . ?
C13 C12 K1 75.4(12) . . ?
C13 C12 H12 119.5 . . ?
K1 C13 H13 114.3 . . ?
C12 C13 K1 79.4(13) . . ?
C12 C13 H13 120.9 . . ?
C14 C13 K1 76.2(10) . . ?
C14 C13 C12 118.2(8) . . ?
C14 C13 H13 120.9 . . ?
K1 C14 H14 113.1 . . ?
C13 C14 K1 78.3(10) . . ?
C13 C14 H14 119.6 . . ?
C13 C14 C15 120.8(8) . . ?
C15 C14 K1 79.3(11) . . ?
C15 C14 H14 119.6 . . ?
K1 C15 H15 118.5 . . ?
C10 C15 K1 77.7(18) . . ?
C10 C15 H15 119.3 . . ?
C14 C15 K1 75.2(10) . . ?
C14 C15 C10 121.3(8) . . ?
C14 C15 H15 119.3 . . ?
Pu1 C16 H16A 107.4 . . ?
Pu1 C16 H16B 107.4 . . ?
H16A C16 H16B 107.0 . . ?
C17 C16 Pu1 119.6(17) . . ?
C17 C16 H16A 107.4 . . ?
C17 C16 H16B 107.4 . . ?
C16 C17 K1 118(2) . . ?
C18 C17 K1 75.5(17) . . ?
C18 C17 C16 121.0(11) . . ?
C18 C17 C22 116.9(8) . . ?
C22 C17 K1 77.1(19) . . ?
C22 C17 C16 122.1(12) . . ?
K1 C18 H18 117.4 . . ?
C17 C18 K1 80.2(17) . . ?
C17 C18 H18 119.4 . . ?
C19 C18 K1 73.7(12) . . ?
C19 C18 C17 121.3(8) . . ?
C19 C18 H18 119.4 . . ?
K1 C19 H19 115.4 . . ?
C18 C19 K1 81.8(13) . . ?
C18 C19 H19 119.3 . . ?
C18 C19 C20 121.3(8) . . ?
C20 C19 K1 73.9(10) . . ?
C20 C19 H19 119.3 . . ?
K1 C20 H20 109.3 . . ?
C19 C20 K1 80.8(10) . . ?
C19 C20 H20 120.8 . . ?
C19 C20 C21 118.3(8) . . ?
C21 C20 K1 79.6(14) . . ?
C21 C20 H20 120.8 . . ?
K1 C21 H21 111.2 . . ?
C20 C21 K1 74.9(13) . . ?
C20 C21 H21 119.7 . . ?
C20 C21 C22 120.7(8) . . ?
C22 C21 K1 84.5(19) . . ?
C22 C21 H21 119.7 . . ?
K1 C22 H22 122.1 . . ?
C17 C22 K1 78.7(19) . . ?
C17 C22 H22 119.4 . . ?
C21 C22 K1 71.0(19) . . ?
C21 C22 C17 121.2(9) . . ?
C21 C22 H22 119.4 . . ?
K1 C23 H23 113.9 . . ?
C24 C23 K1 77.8(11) . . ?
C24 C23 H23 119.9 . . ?
C28 C23 K1 78.9(17) . . ?
C28 C23 H23 119.9 . . ?
C28 C23 C24 120.2(9) . . ?
K1 C24 H24 114.9 . . ?
C23 C24 K1 78.2(11) . . ?
C23 C24 H24 120.2 . . ?
C25 C24 K1 77.4(9) . . ?
C25 C24 C23 119.7(8) . . ?
C25 C24 H24 120.2 . . ?
K1 C25 H25 115.2 . . ?
C24 C25 K1 78.5(9) . . ?
C24 C25 H25 119.9 . . ?
C24 C25 C26 120.1(9) . . ?
C26 C25 K1 77.0(9) . . ?
C26 C25 H25 119.9 . . ?
K1 C26 H26 112.6 . . ?
C25 C26 K1 78.7(9) . . ?
C25 C26 H26 120.0 . . ?
C27 C26 K1 79.1(8) . . ?
C27 C26 C25 120.0(8) . . ?
C27 C26 H26 120.0 . . ?
K1 C27 H27 114.4 . . ?
C26 C27 K1 76.8(8) . . ?
C26 C27 H27 120.1 . . ?
C26 C27 C28 119.8(8) . . ?
C28 C27 K1 79.3(10) . . ?
C28 C27 H27 120.1 . . ?
K1 C28 H28 116.8 . . ?
C23 C28 K1 77.3(17) . . ?
C23 C28 C27 120.2(9) . . ?
C23 C28 H28 119.9 . . ?
C27 C28 K1 76.7(10) . . ?
C27 C28 H28 119.9 . . ?

loop_
_geom_bond_atom_site_label_1
_geom_bond_atom_site_label_2
_geom_bond_distance
_geom_bond_site_symmetry_2
_geom_bond_publ_flag
Pu1 K1 4.5094(11) . ?
Pu1 P1 2.9533(13) . ?
Pu1 P2 2.9816(14) . ?
Pu1 C1 2.857(3) . ?
Pu1 C1 2.857(3) 7_565 ?
Pu1 C2 2.945(3) 7_565 ?
Pu1 C2 2.945(3) . ?
Pu1 C5 2.861(4) . ?
Pu1 C5 2.861(4) 7_565 ?
Pu1 C6 2.895(3) . ?
Pu1 C6 2.895(3) 7_565 ?
Pu1 C9 2.542(19) . ?
Pu1 C16 2.614(19) . ?
K1 P2 3.3270(18) . ?
K1 C10 3.21(4) . ?
K1 C11 3.20(3) . ?
K1 C12 3.23(3) . ?
K1 C13 3.18(2) . ?
K1 C14 3.152(17) . ?
K1 C15 3.20(3) . ?
K1 C17 3.37(4) . ?
K1 C18 3.32(3) . ?
K1 C19 3.21(2) . ?
K1 C20 3.13(2) . ?
K1 C21 3.19(3) . ?
K1 C22 3.36(4) . ?
K1 C23 3.35(2) . ?
K1 C24 3.344(16) . ?
K1 C25 3.330(13) . ?
K1 C26 3.308(14) . ?
K1 C27 3.336(15) . ?
K1 C28 3.37(2) . ?
P1 C1 1.777(4) . ?
P1 C1 1.777(4) 7_565 ?
P2 C5 1.769(4) . ?
P2 C5 1.769(4) 7_565 ?
C1 C2 1.410(5) . ?
C1 C3 1.516(5) . ?
C2 C2 1.423(7) 7_565 ?
C2 C4 1.516(5) . ?
C3 H3A 0.9800 . ?
C3 H3B 0.9800 . ?
C3 H3C 0.9800 . ?
C4 H4A 0.9800 . ?
C4 H4B 0.9800 . ?
C4 H4C 0.9800 . ?
C5 C6 1.399(5) . ?
C5 C7 1.519(6) . ?
C6 C6 1.429(7) 7_565 ?
C6 C8 1.526(5) . ?
C7 H7A 0.9800 . ?
C7 H7B 0.9800 . ?
C7 H7C 0.9800 . ?
C8 H8A 0.9800 . ?
C8 H8B 0.9800 . ?
C8 H8C 0.9800 . ?
C9 H9A 0.9900 . ?
C9 H9B 0.9900 . ?
C9 C10 1.499(11) . ?
C10 C11 1.410(10) . ?
C10 C15 1.409(10) . ?
C11 H11 0.9500 . ?
C11 C12 1.390(10) . ?
C12 H12 0.9500 . ?
C12 C13 1.400(10) . ?
C13 H13 0.9500 . ?
C13 C14 1.395(9) . ?
C14 H14 0.9500 . ?
C14 C15 1.400(9) . ?
C15 H15 0.9500 . ?
C16 H16A 0.9900 . ?
C16 H16B 0.9900 . ?
C16 C17 1.499(11) . ?
C17 C18 1.407(10) . ?
C17 C22 1.411(10) . ?
C18 H18 0.9500 . ?
C18 C19 1.389(10) . ?
C19 H19 0.9500 . ?
C19 C20 1.391(10) . ?
C20 H20 0.9500 . ?
C20 C21 1.393(10) . ?
C21 H21 0.9500 . ?
C21 C22 1.400(10) . ?
C22 H22 0.9500 . ?
C23 H23 0.9500 . ?
C23 C24 1.394(10) . ?
C23 C28 1.386(10) . ?
C24 H24 0.9500 . ?
C24 C25 1.391(10) . ?
C25 H25 0.9500 . ?
C25 C26 1.396(10) . ?
C26 H26 0.9500 . ?
C26 C27 1.388(10) . ?
C27 H27 0.9500 . ?
C27 C28 1.395(11) . ?
C28 H28 0.9500 . ?

loop_
_geom_torsion_atom_site_label_1
_geom_torsion_atom_site_label_2
_geom_torsion_atom_site_label_3
_geom_torsion_atom_site_label_4
_geom_torsion
_geom_torsion_site_symmetry_1
_geom_torsion_site_symmetry_2
_geom_torsion_site_symmetry_3
_geom_torsion_site_symmetry_4
_geom_torsion_publ_flag
Pu1 P1 C1 C2 -71.7(2) . . . . ?
Pu1 P1 C1 C3 112.0(3) . . . . ?
Pu1 P2 C5 C6 69.9(3) . . . . ?
Pu1 P2 C5 C7 -119.1(4) . . . . ?
Pu1 C1 C2 C2 -66.01(10) . . . 7_565 ?
Pu1 C1 C2 C4 120.3(3) . . . . ?
Pu1 C5 C6 C6 66.85(11) . . . 7_565 ?
Pu1 C5 C6 C8 -119.9(3) . . . . ?
Pu1 C9 C10 K1 -7.6(15) . . . . ?
Pu1 C9 C10 C11 82(4) . . . . ?
Pu1 C9 C10 C15 -98(3) . . . . ?
Pu1 C16 C17 K1 -15.8(14) . . . . ?
Pu1 C16 C17 C18 74(3) . . . . ?
Pu1 C16 C17 C22 -108(3) . . . . ?
K1 P2 C5 Pu1 74.05(13) . . . . ?
K1 P2 C5 C6 143.9(2) . . . . ?
K1 P2 C5 C7 -45.0(4) . . . . ?
K1 C10 C11 C12 -68(3) . . . . ?
K1 C10 C15 C14 64(2) . . . . ?
K1 C11 C12 C13 -63(2) . . . . ?
K1 C12 C13 C14 -67.9(16) . . . . ?
K1 C13 C14 C15 -69.9(17) . . . . ?
K1 C14 C15 C10 -65(3) . . . . ?
K1 C17 C18 C19 -64(2) . . . . ?
K1 C17 C22 C21 59(3) . . . . ?
K1 C18 C19 C20 -65.4(16) . . . . ?
K1 C19 C20 C21 -72.9(19) . . . . ?
K1 C20 C21 C22 -74(3) . . . . ?
K1 C21 C22 C17 -63(3) . . . . ?
K1 C23 C24 C25 -67.9(16) . . . . ?
K1 C23 C28 C27 66(2) . . . . ?
K1 C24 C25 C26 -67.4(15) . . . . ?
K1 C25 C26 C27 -70.3(15) . . . . ?
K1 C26 C27 C28 -69.3(15) . . . . ?
K1 C27 C28 C23 -66(3) . . . . ?
P1 C1 C2 Pu1 69.06(19) . . . . ?
P1 C1 C2 C2 3.1(3) . . . 7_565 ?
P1 C1 C2 C4 -170.6(3) . . . . ?
P2 C5 C6 Pu1 -69.2(2) . . . . ?
P2 C5 C6 C6 -2.3(3) . . . 7_565 ?
P2 C5 C6 C8 170.9(3) . . . . ?
C1 P1 C1 Pu1 67.76(15) 7_565 . . . ?
C1 P1 C1 C2 -4.0(4) 7_565 . . . ?
C1 P1 C1 C3 179.7(2) 7_565 . . . ?
C3 C1 C2 Pu1 -114.7(4) . . . . ?
C3 C1 C2 C2 179.2(3) . . . 7_565 ?
C3 C1 C2 C4 5.6(6) . . . . ?
C5 P2 C5 Pu1 -66.86(15) 7_565 . . . ?
C5 P2 C5 C6 3.0(4) 7_565 . . . ?
C5 P2 C5 C7 174.1(3) 7_565 . . . ?
C7 C5 C6 Pu1 119.6(4) . . . . ?
C7 C5 C6 C6 -173.5(3) . . . 7_565 ?
C7 C5 C6 C8 -0.3(6) . . . . ?
C9 C10 C11 K1 -112(3) . . . . ?
C9 C10 C11 C12 179(3) . . . . ?
C9 C10 C15 K1 112(3) . . . . ?
C9 C10 C15 C14 176(3) . . . . ?
C10 C11 C12 K1 68(3) . . . . ?
C10 C11 C12 C13 4(5) . . . . ?
C11 C10 C15 K1 -68(3) . . . . ?
C11 C10 C15 C14 -4(5) . . . . ?
C11 C12 C13 K1 64(3) . . . . ?
C11 C12 C13 C14 -4(4) . . . . ?
C12 C13 C14 K1 69.7(18) . . . . ?
C12 C13 C14 C15 0(3) . . . . ?
C13 C14 C15 K1 69.4(16) . . . . ?
C13 C14 C15 C10 4(3) . . . . ?
C15 C10 C11 K1 68(3) . . . . ?
C15 C10 C11 C12 0(5) . . . . ?
C16 C17 C18 K1 -115(3) . . . . ?
C16 C17 C18 C19 -179(3) . . . . ?
C16 C17 C22 K1 116(3) . . . . ?
C16 C17 C22 C21 175(3) . . . . ?
C17 C18 C19 K1 67(3) . . . . ?
C17 C18 C19 C20 2(4) . . . . ?
C18 C17 C22 K1 -66(3) . . . . ?
C18 C17 C22 C21 -7(5) . . . . ?
C18 C19 C20 K1 69.6(19) . . . . ?
C18 C19 C20 C21 -3(3) . . . . ?
C19 C20 C21 K1 73.6(16) . . . . ?
C19 C20 C21 C22 0(4) . . . . ?
C20 C21 C22 K1 69(2) . . . . ?
C20 C21 C22 C17 6(5) . . . . ?
C22 C17 C18 K1 67(3) . . . . ?
C22 C17 C18 C19 3(5) . . . . ?
C23 C24 C25 K1 68.4(17) . . . . ?
C23 C24 C25 C26 1(3) . . . . ?
C24 C23 C28 K1 -69(2) . . . . ?
C24 C23 C28 C27 -3(4) . . . . ?
C24 C25 C26 K1 68.3(15) . . . . ?
C24 C25 C26 C27 -2(3) . . . . ?
C25 C26 C27 K1 70.1(15) . . . . ?
C25 C26 C27 C28 1(3) . . . . ?
C26 C27 C28 K1 67.9(14) . . . . ?
C26 C27 C28 C23 1(4) . . . . ?
C28 C23 C24 K1 69(3) . . . . ?
C28 C23 C24 C25 1(4) . . . . ?
